data_4514360
loop_
_publ_author_name
'Pei, Lixia'
'Liu, Fengshou'
'Liao, Heng'
'Gao, Jie'
'Zhong, Liu'
'Gao, Haiyang'
'Wu, Qing'

_publ_section_title
;
 Synthesis of Polyethylenes with Controlled Branching with \a-Diimine
 Nickel Catalysts and Revisiting Formation of Long-Chain Branching
;
_journal_issue 2
_journal_name_full 'ACS Catalysis'
_journal_page_first 1104
_journal_paper_doi 10.1021/acscatal.7b03282
_journal_volume 8
_journal_year 2018
_chemical_formula_moiety 'C48 H36 Br2 N2 Ni, 4(C H2 Cl2)'
_chemical_formula_sum 'C52 H44 Br2 Cl8 N2 Ni'
_chemical_formula_weight 1199.02
_space_group_crystal_system orthorhombic
_space_group_IT_number 45
_space_group_name_Hall 'I 2 -2c'
_space_group_name_H-M_alt 'I b a 2'
_symmetry_space_group_name_Hall 'I 2 -2c'
_symmetry_space_group_name_H-M 'I b a 2'
_atom_sites_solution_hydrogens geom
_audit_creation_date 2016-10-15
_audit_creation_method
;
Olex2 1.2-beta
(compiled 2016.09.09 svn.r3337 for OlexSys, GUI svn.r5227)
;
_cell_angle_alpha 90
_cell_angle_beta 90
_cell_angle_gamma 90
_cell_formula_units_Z 4
_cell_length_a 24.752(6)
_cell_length_b 10.970(3)
_cell_length_c 22.093(5)
_cell_measurement_reflns_used 5144
_cell_measurement_temperature 173.15
_cell_measurement_theta_max 24.97
_cell_measurement_theta_min 2.47
_cell_volume 5999(3)
_computing_cell_refinement 'SAINT v6.45A (Bruker, 2003)'
_computing_data_reduction 'SAINT v6.45A (Bruker, 2003)'
_computing_molecular_graphics 'Olex2 (Dolomanov et al., 2009)'
_computing_publication_material 'Olex2 (Dolomanov et al., 2009)'
_computing_structure_refinement 'ShelXL (Sheldrick, 2015)'
_diffrn_ambient_temperature 173.15
_diffrn_measured_fraction_theta_full 0.998
_diffrn_measured_fraction_theta_max 0.990
_diffrn_measurement_device_type 'CCD area detector'
_diffrn_measurement_method 'phi and omega scans'
_diffrn_radiation_monochromator graphite
_diffrn_radiation_type MoK\a
_diffrn_radiation_wavelength 0.71073
_diffrn_reflns_av_R_equivalents 0.0417
_diffrn_reflns_av_unetI/netI 0.0549
_diffrn_reflns_Laue_measured_fraction_full 0.998
_diffrn_reflns_Laue_measured_fraction_max 0.990
_diffrn_reflns_limit_h_max 30
_diffrn_reflns_limit_h_min -30
_diffrn_reflns_limit_k_max 12
_diffrn_reflns_limit_k_min -13
_diffrn_reflns_limit_l_max 16
_diffrn_reflns_limit_l_min -26
_diffrn_reflns_number 13046
_diffrn_reflns_point_group_measured_fraction_full 0.999
_diffrn_reflns_point_group_measured_fraction_max 0.991
_diffrn_reflns_theta_full 25.242
_diffrn_reflns_theta_max 26.021
_diffrn_reflns_theta_min 1.843
_exptl_absorpt_coefficient_mu 2.044
_exptl_absorpt_correction_T_max 1.000000
_exptl_absorpt_correction_T_min 0.511050
_exptl_absorpt_correction_type multi-scan
_exptl_absorpt_process_details
;
SADABS v.2.10 (Bruker,2003) was used for absorption correction.
R(int) was 0.0864 before and 0.0441 after correction.
The Ratio of minimum to maximum transmission is 0.5111.
The \l/2 correction factor is 0.0015.
;
_exptl_crystal_colour colourless
_exptl_crystal_colour_primary colourless
_exptl_crystal_density_diffrn 1.328
_exptl_crystal_description block
_exptl_crystal_F_000 2416
_exptl_crystal_size_max 0.48
_exptl_crystal_size_mid 0.28
_exptl_crystal_size_min 0.26
_refine_diff_density_max 0.385
_refine_diff_density_min -0.326
_refine_diff_density_rms 0.065
_refine_ls_abs_structure_details
;
 Refined as an inversion twin.
;
_refine_ls_abs_structure_Flack 0.042(17)
_refine_ls_extinction_method none
_refine_ls_goodness_of_fit_ref 1.018
_refine_ls_hydrogen_treatment constr
_refine_ls_matrix_type full
_refine_ls_number_parameters 296
_refine_ls_number_reflns 4181
_refine_ls_number_restraints 1
_refine_ls_restrained_S_all 1.018
_refine_ls_R_factor_all 0.0543
_refine_ls_R_factor_gt 0.0346
_refine_ls_shift/su_max 0.006
_refine_ls_shift/su_mean 0.000
_refine_ls_structure_factor_coef Fsqd
_refine_ls_weighting_details 'w=1/[\s^2^(Fo^2^)+(0.0471P)^2^] where P=(Fo^2^+2Fc^2^)/3'
_refine_ls_weighting_scheme calc
_refine_ls_wR_factor_gt 0.0809
_refine_ls_wR_factor_ref 0.0890
_reflns_Friedel_coverage 0.945
_reflns_Friedel_fraction_full 1.000
_reflns_Friedel_fraction_max 0.992
_reflns_number_gt 3323
_reflns_number_total 4181
_reflns_threshold_expression 'I > 2\s(I)'
_cod_data_source_file cs7b03282_si_002.cif
_cod_data_source_block 1_sq
_cod_depositor_comments 'Adding full bibliography for 4514359--4514361.cif.'
_cod_original_cell_volume 5999(2)
_cod_database_code 4514360
_shelx_space_group_comment
;
The symmetry employed for this shelxl refinement is uniquely defined
by the following loop, which should always be used as a source of
symmetry information in preference to the above space-group names.
They are only intended as comments.
;
_shelx_estimated_absorpt_t_max 0.619
_shelx_estimated_absorpt_t_min 0.440
_olex2_refinement_description
;
1. Twinned data refinement
 Scales: 0.958(17) 0.042(17)
2. Fixed Uiso
 At 1.2 times of:
  All C(H) groups, All C(H,H) groups
 At 1.5 times of:
  All C(H,H,H) groups
3.a Secondary CH2 refined with riding coordinates:
 C26(H26A,H26B), C27(H27A,H27B)
3.b Me refined with riding coordinates:
 C17(H17A,H17B,H17C), C18(H18A,H18B,H18C)
3.c Aromatic/amide H refined with riding coordinates:
 C2(H2), C3(H3), C4(H4), C5(H5), C7(H7), C8(H8), C9(H9), C12(H12), C14(H14),
 C23(H23), C24(H24), C25(H25)
;
_shelx_shelxl_version_number 2014/7
_olex2_submission_special_instructions 'No special instructions were received'

loop_
_space_group_symop_operation_xyz
'x, y, z'
'-x, -y, z'
'x+1/2, -y+1/2, z'
'-x+1/2, y+1/2, z'
'x+1/2, y+1/2, z+1/2'
'-x+1/2, -y+1/2, z+1/2'
'x+1, -y+1, z+1/2'
'-x+1, y+1, z+1/2'

loop_
_atom_site_label
_atom_site_type_symbol
_atom_site_fract_x
_atom_site_fract_y
_atom_site_fract_z
_atom_site_U_iso_or_equiv
_atom_site_adp_type
_atom_site_occupancy
_atom_site_site_symmetry_order
_atom_site_calc_flag
_atom_site_refinement_flags_posn
_atom_site_refinement_flags_adp
_atom_site_refinement_flags_occupancy
Ni1 Ni 0.0000 1.0000 0.11096(4) 0.0305(2) Uani 1 2 d S T P
Br1 Br 0.02512(2) 0.82180(4) 0.16171(3) 0.04022(15) Uani 1 1 d . . .
Cl1 Cl -0.03528(9) 0.6635(2) 0.37419(11) 0.0871(7) Uani 1 1 d . . .
Cl2 Cl 0.07449(11) 0.6889(2) 0.33406(14) 0.0969(8) Uani 1 1 d . . .
Cl3 Cl -0.19736(12) 1.2998(2) 0.19603(15) 0.1053(8) Uani 1 1 d . . .
Cl4 Cl -0.21824(7) 1.05247(19) 0.23331(10) 0.0714(5) Uani 1 1 d . . .
N1 N -0.05389(14) 1.0009(4) 0.04178(19) 0.0239(8) Uani 1 1 d . . .
C1 C -0.1124(2) 0.7206(5) 0.1242(3) 0.0378(14) Uani 1 1 d . . .
C2 C -0.1341(2) 0.7715(5) 0.1790(3) 0.0452(15) Uani 1 1 d . . .
H2 H -0.1485 0.8518 0.1793 0.054 Uiso 1 1 calc R . .
C3 C -0.1340(3) 0.7032(6) 0.2304(4) 0.066(2) Uani 1 1 d . . .
H3 H -0.1498 0.7361 0.2660 0.080 Uiso 1 1 calc R . .
C4 C -0.1114(3) 0.5863(7) 0.2328(4) 0.077(2) Uani 1 1 d . . .
H4 H -0.1120 0.5413 0.2695 0.093 Uiso 1 1 calc R . .
C5 C -0.0887(3) 0.5378(6) 0.1827(4) 0.063(2) Uani 1 1 d . . .
H5 H -0.0728 0.4592 0.1849 0.076 Uiso 1 1 calc R . .
C6 C -0.0880(2) 0.6028(5) 0.1257(3) 0.0423(16) Uani 1 1 d . . .
C7 C -0.0661(2) 0.5494(6) 0.0743(4) 0.0558(19) Uani 1 1 d . . .
H7 H -0.0507 0.4703 0.0762 0.067 Uiso 1 1 calc R . .
C8 C -0.0672(2) 0.6138(6) 0.0198(4) 0.062(2) Uani 1 1 d . . .
H8 H -0.0521 0.5791 -0.0158 0.074 Uiso 1 1 calc R . .
C9 C -0.0907(2) 0.7301(5) 0.0179(3) 0.0395(13) Uani 1 1 d . . .
H9 H -0.0913 0.7732 -0.0194 0.047 Uiso 1 1 calc R . .
C10 C -0.1130(2) 0.7838(5) 0.0684(3) 0.0376(14) Uani 1 1 d . . .
C11 C -0.1402(2) 0.9054(5) 0.0633(2) 0.0311(12) Uani 1 1 d . . .
C12 C -0.19564(19) 0.9157(5) 0.0713(3) 0.0373(13) Uani 1 1 d . . .
H12 H -0.2157 0.8456 0.0829 0.045 Uiso 1 1 calc R . .
C13 C -0.2228(2) 1.0253(5) 0.0628(3) 0.0382(13) Uani 1 1 d . . .
C14 C -0.1926(2) 1.1268(5) 0.0456(2) 0.0331(12) Uani 1 1 d . . .
H14 H -0.2109 1.2018 0.0390 0.040 Uiso 1 1 calc R . .
C15 C -0.1377(2) 1.1234(4) 0.0376(2) 0.0293(11) Uani 1 1 d . . .
C16 C -0.11184(18) 1.0103(4) 0.0468(2) 0.0256(10) Uani 1 1 d . . .
C17 C -0.2844(2) 1.0351(6) 0.0716(4) 0.0575(19) Uani 1 1 d . . .
H17A H -0.2960 1.1190 0.0636 0.086 Uiso 1 1 calc R . .
H17B H -0.3027 0.9798 0.0434 0.086 Uiso 1 1 calc R . .
H17C H -0.2937 1.0129 0.1132 0.086 Uiso 1 1 calc R . .
C18 C -0.1067(2) 1.2349(5) 0.0208(3) 0.0398(13) Uani 1 1 d . . .
H18A H -0.0683 1.2147 0.0171 0.060 Uiso 1 1 calc R . .
H18B H -0.1200 1.2663 -0.0179 0.060 Uiso 1 1 calc R . .
H18C H -0.1115 1.2970 0.0522 0.060 Uiso 1 1 calc R . .
C19 C -0.03058(17) 1.0035(5) -0.0089(2) 0.0238(10) Uani 1 1 d . . .
C20 C -0.0480(2) 1.0096(5) -0.0725(3) 0.0289(12) Uani 1 1 d . . .
C21 C 0.0000 1.0000 -0.1083(3) 0.0307(17) Uani 1 2 d S T P
C22 C 0.0000 1.0000 -0.1711(4) 0.0347(18) Uani 1 2 d S T P
C23 C -0.0512(2) 1.0133(6) -0.1995(3) 0.0423(15) Uani 1 1 d . . .
H23 H -0.0536 1.0162 -0.2424 0.051 Uiso 1 1 calc R . .
C24 C -0.0970(2) 1.0218(5) -0.1653(3) 0.0421(14) Uani 1 1 d . . .
H24 H -0.1307 1.0305 -0.1855 0.051 Uiso 1 1 calc R . .
C25 C -0.0968(2) 1.0184(5) -0.1019(2) 0.0349(13) Uani 1 1 d . . .
H25 H -0.1296 1.0222 -0.0798 0.042 Uiso 1 1 calc R . .
C26 C 0.0065(4) 0.6776(6) 0.3127(4) 0.072(2) Uani 1 1 d . . .
H26A H -0.0038 0.7512 0.2895 0.087 Uiso 1 1 calc R . .
H26B H 0.0017 0.6060 0.2860 0.087 Uiso 1 1 calc R . .
C27 C -0.1703(3) 1.1569(6) 0.2084(4) 0.0651(19) Uani 1 1 d . . .
H27A H -0.1412 1.1631 0.2389 0.078 Uiso 1 1 calc R . .
H27B H -0.1541 1.1267 0.1703 0.078 Uiso 1 1 calc R . .

loop_
_atom_site_aniso_label
_atom_site_aniso_U_11
_atom_site_aniso_U_22
_atom_site_aniso_U_33
_atom_site_aniso_U_23
_atom_site_aniso_U_13
_atom_site_aniso_U_12
Ni1 0.0186(4) 0.0451(5) 0.0279(4) 0.000 0.000 0.0039(4)
Br1 0.0371(3) 0.0419(3) 0.0416(3) 0.0047(3) -0.0018(3) 0.0007(2)
Cl1 0.1001(16) 0.0814(15) 0.0799(15) 0.0085(11) 0.0209(12) 0.0181(11)
Cl2 0.0952(16) 0.0759(14) 0.120(2) 0.0042(13) 0.0188(16) 0.0017(12)
Cl3 0.121(2) 0.0612(13) 0.134(2) 0.0153(13) -0.0225(18) 0.0049(12)
Cl4 0.0567(11) 0.0789(13) 0.0787(13) 0.0040(10) -0.0042(10) -0.0031(9)
N1 0.0149(18) 0.023(2) 0.034(2) -0.0004(18) -0.0011(16) -0.0011(17)
C1 0.019(3) 0.033(3) 0.061(4) 0.004(3) -0.012(2) -0.007(2)
C2 0.041(3) 0.040(3) 0.054(4) 0.004(3) -0.007(3) -0.001(3)
C3 0.082(5) 0.055(5) 0.062(4) 0.012(4) -0.013(4) -0.011(4)
C4 0.089(6) 0.053(5) 0.090(6) 0.032(5) -0.023(5) -0.014(4)
C5 0.052(4) 0.038(4) 0.099(6) 0.014(4) -0.020(4) -0.004(3)
C6 0.026(3) 0.021(3) 0.079(5) 0.005(3) -0.017(3) -0.003(2)
C7 0.027(3) 0.031(3) 0.109(6) -0.006(4) -0.002(3) 0.000(3)
C8 0.033(3) 0.037(4) 0.116(7) -0.023(4) 0.012(4) 0.001(3)
C9 0.028(3) 0.035(3) 0.056(4) -0.007(3) 0.006(3) -0.003(2)
C10 0.018(3) 0.037(3) 0.058(4) -0.002(3) 0.002(3) -0.010(2)
C11 0.024(3) 0.028(3) 0.041(3) 0.000(2) 0.000(2) 0.001(2)
C12 0.018(3) 0.039(3) 0.055(4) -0.001(3) -0.003(2) -0.005(2)
C13 0.020(3) 0.041(3) 0.054(4) -0.001(3) 0.000(2) 0.001(2)
C14 0.026(3) 0.032(3) 0.042(3) 0.001(2) -0.003(2) 0.006(2)
C15 0.030(3) 0.027(3) 0.032(3) -0.002(2) -0.001(2) 0.003(2)
C16 0.021(2) 0.027(3) 0.029(3) 0.000(2) 0.0029(19) 0.001(2)
C17 0.029(3) 0.057(4) 0.086(5) 0.005(4) 0.006(3) 0.000(3)
C18 0.035(3) 0.031(3) 0.053(3) 0.007(3) 0.000(3) -0.001(2)
C19 0.017(2) 0.020(3) 0.034(3) -0.003(2) -0.0011(19) 0.001(2)
C20 0.026(3) 0.025(3) 0.036(3) -0.001(3) -0.003(2) 0.001(2)
C21 0.036(4) 0.026(4) 0.031(4) 0.000 0.000 0.000(4)
C22 0.040(5) 0.030(4) 0.034(5) 0.000 0.000 0.006(4)
C23 0.041(3) 0.055(4) 0.031(3) 0.001(3) -0.008(3) 0.003(3)
C24 0.037(3) 0.049(3) 0.040(3) -0.005(3) -0.015(3) 0.006(3)
C25 0.032(3) 0.040(4) 0.033(3) -0.003(3) -0.005(2) 0.001(3)
C26 0.100(6) 0.048(4) 0.069(5) -0.007(3) 0.002(5) -0.006(4)
C27 0.037(3) 0.087(5) 0.071(5) 0.003(4) -0.004(3) 0.005(3)

loop_
_atom_type_symbol
_atom_type_description
_atom_type_scat_dispersion_real
_atom_type_scat_dispersion_imag
_atom_type_scat_source
C C 0.0033 0.0016 'International Tables Vol C Tables 4.2.6.8 and 6.1.1.4'
H H 0.0000 0.0000 'International Tables Vol C Tables 4.2.6.8 and 6.1.1.4'
Br Br -0.2901 2.4595 'International Tables Vol C Tables 4.2.6.8 and 6.1.1.4'
Cl Cl 0.1484 0.1585 'International Tables Vol C Tables 4.2.6.8 and 6.1.1.4'
N N 0.0061 0.0033 'International Tables Vol C Tables 4.2.6.8 and 6.1.1.4'
Ni Ni 0.3393 1.1124 'International Tables Vol C Tables 4.2.6.8 and 6.1.1.4'

loop_
_geom_angle_atom_site_label_1
_geom_angle_atom_site_label_2
_geom_angle_atom_site_label_3
_geom_angle
_geom_angle_site_symmetry_1
_geom_angle_site_symmetry_3
Br1 Ni1 Br1 122.67(6) . 2_575
N1 Ni1 Br1 100.52(11) . 2_575
N1 Ni1 Br1 122.70(11) . .
N1 Ni1 Br1 100.52(11) 2_575 .
N1 Ni1 Br1 122.70(11) 2_575 2_575
N1 Ni1 N1 82.2(2) . 2_575
C16 N1 Ni1 126.6(3) . .
C19 N1 Ni1 111.6(3) . .
C19 N1 C16 121.4(4) . .
C6 C1 C2 119.3(5) . .
C10 C1 C2 122.7(5) . .
C10 C1 C6 118.0(6) . .
C1 C2 H2 120.4 . .
C3 C2 C1 119.2(6) . .
C3 C2 H2 120.4 . .
C2 C3 H3 118.8 . .
C2 C3 C4 122.5(8) . .
C4 C3 H3 118.8 . .
C3 C4 H4 120.1 . .
C5 C4 C3 119.7(8) . .
C5 C4 H4 120.1 . .
C4 C5 H5 119.2 . .
C4 C5 C6 121.6(6) . .
C6 C5 H5 119.2 . .
C1 C6 C5 117.6(6) . .
C7 C6 C1 121.8(6) . .
C7 C6 C5 120.6(6) . .
C6 C7 H7 120.5 . .
C6 C7 C8 119.0(6) . .
C8 C7 H7 120.5 . .
C7 C8 H8 120.2 . .
C7 C8 C9 119.6(7) . .
C9 C8 H8 120.2 . .
C8 C9 H9 119.0 . .
C10 C9 C8 122.1(6) . .
C10 C9 H9 119.0 . .
C1 C10 C11 120.5(5) . .
C9 C10 C1 119.5(5) . .
C9 C10 C11 119.9(5) . .
C12 C11 C10 120.5(5) . .
C12 C11 C16 117.5(5) . .
C16 C11 C10 121.9(4) . .
C11 C12 H12 118.9 . .
C11 C12 C13 122.1(5) . .
C13 C12 H12 118.9 . .
C12 C13 C14 117.9(4) . .
C12 C13 C17 121.5(5) . .
C14 C13 C17 120.6(5) . .
C13 C14 H14 118.5 . .
C15 C14 C13 123.0(5) . .
C15 C14 H14 118.5 . .
C14 C15 C16 117.1(4) . .
C14 C15 C18 121.2(5) . .
C16 C15 C18 121.7(4) . .
C11 C16 N1 117.4(4) . .
C11 C16 C15 122.4(4) . .
C15 C16 N1 120.2(4) . .
C13 C17 H17A 109.5 . .
C13 C17 H17B 109.5 . .
C13 C17 H17C 109.5 . .
H17A C17 H17B 109.5 . .
H17A C17 H17C 109.5 . .
H17B C17 H17C 109.5 . .
C15 C18 H18A 109.5 . .
C15 C18 H18B 109.5 . .
C15 C18 H18C 109.5 . .
H18A C18 H18B 109.5 . .
H18A C18 H18C 109.5 . .
H18B C18 H18C 109.5 . .
N1 C19 C19 117.1(3) . 2_575
N1 C19 C20 135.7(4) . .
C20 C19 C19 107.1(3) . 2_575
C21 C20 C19 106.3(4) . .
C25 C20 C19 135.4(5) . .
C25 C20 C21 118.2(5) . .
C20 C21 C20 112.9(6) 2_575 .
C22 C21 C20 123.5(3) . .
C22 C21 C20 123.5(3) . 2_575
C21 C22 C23 116.2(4) . .
C21 C22 C23 116.2(4) . 2_575
C23 C22 C23 127.7(8) . 2_575
C22 C23 H23 119.9 . .
C24 C23 C22 120.2(6) . .
C24 C23 H23 119.9 . .
C23 C24 H24 118.4 . .
C23 C24 C25 123.2(6) . .
C25 C24 H24 118.4 . .
C20 C25 C24 118.6(6) . .
C20 C25 H25 120.7 . .
C24 C25 H25 120.7 . .
Cl1 C26 Cl2 111.8(5) . .
Cl1 C26 H26A 109.2 . .
Cl1 C26 H26B 109.2 . .
Cl2 C26 H26A 109.2 . .
Cl2 C26 H26B 109.2 . .
H26A C26 H26B 107.9 . .
Cl3 C27 Cl4 112.6(4) . .
Cl3 C27 H27A 109.1 . .
Cl3 C27 H27B 109.1 . .
Cl4 C27 H27A 109.1 . .
Cl4 C27 H27B 109.1 . .
H27A C27 H27B 107.8 . .

loop_
_geom_bond_atom_site_label_1
_geom_bond_atom_site_label_2
_geom_bond_distance
_geom_bond_site_symmetry_2
Ni1 Br1 2.3377(8) 2_575
Ni1 Br1 2.3377(8) .
Ni1 N1 2.029(4) 2_575
Ni1 N1 2.029(4) .
Cl1 C26 1.714(9) .
Cl2 C26 1.753(10) .
Cl3 C27 1.726(7) .
Cl4 C27 1.738(7) .
N1 C16 1.442(6) .
N1 C19 1.260(6) .
C1 C2 1.439(8) .
C1 C6 1.426(7) .
C1 C10 1.414(8) .
C2 H2 0.9500 .
C2 C3 1.359(9) .
C3 H3 0.9500 .
C3 C4 1.401(10) .
C4 H4 0.9500 .
C4 C5 1.351(11) .
C5 H5 0.9500 .
C5 C6 1.446(10) .
C6 C7 1.388(9) .
C7 H7 0.9500 .
C7 C8 1.397(11) .
C8 H8 0.9500 .
C8 C9 1.403(8) .
C9 H9 0.9500 .
C9 C10 1.376(8) .
C10 C11 1.498(7) .
C11 C12 1.389(7) .
C11 C16 1.396(7) .
C12 H12 0.9500 .
C12 C13 1.390(7) .
C13 C14 1.395(8) .
C13 C17 1.541(7) .
C14 H14 0.9500 .
C14 C15 1.371(7) .
C15 C16 1.410(7) .
C15 C18 1.490(7) .
C17 H17A 0.9800 .
C17 H17B 0.9800 .
C17 H17C 0.9800 .
C18 H18A 0.9800 .
C18 H18B 0.9800 .
C18 H18C 0.9800 .
C19 C19 1.516(8) 2_575
C19 C20 1.471(7) .
C20 C21 1.431(6) .
C20 C25 1.375(7) .
C21 C20 1.431(6) 2_575
C21 C22 1.388(9) .
C22 C23 1.421(7) .
C22 C23 1.421(7) 2_575
C23 H23 0.9500 .
C23 C24 1.366(9) .
C24 H24 0.9500 .
C24 C25 1.400(8) .
C25 H25 0.9500 .
C26 H26A 0.9900 .
C26 H26B 0.9900 .
C27 H27A 0.9900 .
C27 H27B 0.9900 .

loop_
_geom_torsion_atom_site_label_1
_geom_torsion_atom_site_label_2
_geom_torsion_atom_site_label_3
_geom_torsion_atom_site_label_4
_geom_torsion
_geom_torsion_site_symmetry_1
_geom_torsion_site_symmetry_4
Ni1 N1 C16 C11 -78.3(5) . .
Ni1 N1 C16 C15 99.2(5) . .
Ni1 N1 C19 C19 4.2(7) . 2_575
Ni1 N1 C19 C20 -177.4(5) . .
N1 C19 C20 C21 -175.6(5) . .
N1 C19 C20 C25 2.4(11) . .
C1 C2 C3 C4 2.6(11) . .
C1 C6 C7 C8 1.1(8) . .
C1 C10 C11 C12 -64.6(7) . .
C1 C10 C11 C16 119.4(6) . .
C2 C1 C6 C5 2.6(8) . .
C2 C1 C6 C7 -179.7(5) . .
C2 C1 C10 C9 179.1(5) . .
C2 C1 C10 C11 -4.2(8) . .
C2 C3 C4 C5 0.0(12) . .
C3 C4 C5 C6 -1.3(11) . .
C4 C5 C6 C1 -0.1(9) . .
C4 C5 C6 C7 -177.8(6) . .
C5 C6 C7 C8 178.7(6) . .
C6 C1 C2 C3 -3.9(8) . .
C6 C1 C10 C9 0.5(7) . .
C6 C1 C10 C11 177.2(4) . .
C6 C7 C8 C9 -0.6(9) . .
C7 C8 C9 C10 0.1(9) . .
C8 C9 C10 C1 -0.1(8) . .
C8 C9 C10 C11 -176.8(5) . .
C9 C10 C11 C12 112.0(6) . .
C9 C10 C11 C16 -64.0(7) . .
C10 C1 C2 C3 177.5(6) . .
C10 C1 C6 C5 -178.7(5) . .
C10 C1 C6 C7 -1.0(8) . .
C10 C11 C12 C13 -175.5(5) . .
C10 C11 C16 N1 -7.3(7) . .
C10 C11 C16 C15 175.3(5) . .
C11 C12 C13 C14 0.2(8) . .
C11 C12 C13 C17 179.7(6) . .
C12 C11 C16 N1 176.6(5) . .
C12 C11 C16 C15 -0.8(8) . .
C12 C13 C14 C15 -1.0(9) . .
C13 C14 C15 C16 0.9(8) . .
C13 C14 C15 C18 -178.2(5) . .
C14 C15 C16 N1 -177.3(4) . .
C14 C15 C16 C11 0.0(7) . .
C16 N1 C19 C19 178.3(5) . 2_575
C16 N1 C19 C20 -3.3(9) . .
C16 C11 C12 C13 0.6(8) . .
C17 C13 C14 C15 179.5(6) . .
C18 C15 C16 N1 1.8(7) . .
C18 C15 C16 C11 179.1(5) . .
C19 N1 C16 C11 108.5(6) . .
C19 N1 C16 C15 -74.0(6) . .
C19 C19 C20 C21 2.9(6) 2_575 .
C19 C19 C20 C25 -179.1(6) 2_575 .
C19 C20 C21 C20 -1.1(2) . 2_575
C19 C20 C21 C22 178.9(2) . .
C19 C20 C25 C24 -180.0(5) . .
C20 C21 C22 C23 -178.5(4) . 2_575
C20 C21 C22 C23 -178.5(4) 2_575 .
C20 C21 C22 C23 1.5(4) 2_575 2_575
C20 C21 C22 C23 1.5(4) . .
C21 C20 C25 C24 -2.1(8) . .
C21 C22 C23 C24 -1.8(7) . .
C22 C23 C24 C25 0.1(9) . .
C23 C22 C23 C24 178.2(7) 2_575 .
C23 C24 C25 C20 1.9(10) . .
C25 C20 C21 C20 -179.5(6) . 2_575
C25 C20 C21 C22 0.5(6) . .

loop_
_twin_individual_id
_twin_individual_mass_fraction_refined
1 0.958(17)
2 0.042(17)
